data_7026948
loop_
_publ_author_name
'Brazeau, Allison L.'
'Caputo, Christine A.'
'Martin, Caleb D.'
'Jones, Nathan D.'
'Ragogna, Paul J.'

_publ_section_title
;
 A new approach to internal Lewis pairs featuring a phosphenium acid and a
 pyridine base.
;
_journal_issue 45
_journal_name_full 'Dalton transactions (Cambridge, England : 2003)'
_journal_page_first 11069
_journal_page_last 11073
_journal_paper_doi 10.1039/c0dt01029d
_journal_volume 39
_journal_year 2010
_chemical_formula_sum 'C34 H25 F3 N3 O3 P S'
_chemical_formula_weight 643.60
_chemical_name_systematic
;
?
;
_space_group_IT_number 2
_symmetry_cell_setting triclinic
_symmetry_space_group_name_Hall '-P 1'
_symmetry_space_group_name_H-M 'P -1'
_atom_sites_solution_hydrogens geom
_atom_sites_solution_primary direct
_atom_sites_solution_secondary difmap
_audit_creation_method SHELXL-97
_cell_angle_alpha 117.72(3)
_cell_angle_beta 105.64(3)
_cell_angle_gamma 103.78(3)
_cell_formula_units_Z 4
_cell_length_a 15.975(3)
_cell_length_b 16.350(3)
_cell_length_c 16.581(3)
_cell_measurement_reflns_used 58471
_cell_measurement_temperature 150(2)
_cell_measurement_theta_max 26.38
_cell_measurement_theta_min 1.59
_cell_volume 3339(2)
_computing_cell_refinement 'Bruker SAINT'
_computing_data_collection 'Bruker APEX2'
_computing_data_reduction 'Bruker SAINT'
_computing_molecular_graphics 'Bruker SHELXTL'
_computing_publication_material 'Bruker SHELXTL'
_computing_structure_refinement 'SHELXL-97 (Sheldrick, 2008)'
_computing_structure_solution 'SHELXS-97 (Sheldrick, 2008)'
_diffrn_ambient_temperature 150(2)
_diffrn_measured_fraction_theta_full 0.998
_diffrn_measured_fraction_theta_max 0.998
_diffrn_measurement_device_type 'Bruker APEX-II CCD'
_diffrn_measurement_method '\f and \w scans'
_diffrn_radiation_monochromator graphite
_diffrn_radiation_source 'fine-focus sealed tube'
_diffrn_radiation_type MoK\a
_diffrn_radiation_wavelength 0.71073
_diffrn_reflns_av_R_equivalents 0.0409
_diffrn_reflns_av_sigmaI/netI 0.0515
_diffrn_reflns_limit_h_max 19
_diffrn_reflns_limit_h_min -19
_diffrn_reflns_limit_k_max 20
_diffrn_reflns_limit_k_min -20
_diffrn_reflns_limit_l_max 20
_diffrn_reflns_limit_l_min -18
_diffrn_reflns_number 58471
_diffrn_reflns_theta_full 26.38
_diffrn_reflns_theta_max 26.38
_diffrn_reflns_theta_min 1.59
_exptl_absorpt_coefficient_mu 0.199
_exptl_absorpt_correction_T_max 0.9727
_exptl_absorpt_correction_T_min 0.9613
_exptl_absorpt_correction_type multi-scan
_exptl_absorpt_process_details '(SADABS; Sheldrick, 2008)'
_exptl_crystal_colour yellow
_exptl_crystal_density_diffrn 1.280
_exptl_crystal_density_method 'not measured'
_exptl_crystal_description prism
_exptl_crystal_F_000 1328
_exptl_crystal_size_max 0.20
_exptl_crystal_size_mid 0.16
_exptl_crystal_size_min 0.14
_refine_diff_density_max 0.903
_refine_diff_density_min -0.717
_refine_diff_density_rms 0.059
_refine_ls_extinction_method none
_refine_ls_goodness_of_fit_ref 1.096
_refine_ls_hydrogen_treatment constr
_refine_ls_matrix_type full
_refine_ls_number_parameters 811
_refine_ls_number_reflns 13625
_refine_ls_number_restraints 0
_refine_ls_restrained_S_all 1.096
_refine_ls_R_factor_all 0.1003
_refine_ls_R_factor_gt 0.0642
_refine_ls_shift/su_max 0.001
_refine_ls_shift/su_mean 0.000
_refine_ls_structure_factor_coef Fsqd
_refine_ls_weighting_details 'calc w=1/[\s^2^(Fo^2^)+(0.0877P)^2^+0.9525P] where P=(Fo^2^+2Fc^2^)/3'
_refine_ls_weighting_scheme calc
_refine_ls_wR_factor_gt 0.1647
_refine_ls_wR_factor_ref 0.1790
_reflns_number_gt 8824
_reflns_number_total 13625
_reflns_threshold_expression >2sigma(I)
_cod_data_source_file c0dt01029d.txt
_cod_data_source_block 2[OTf]
_cod_original_cell_volume 3338.7(12)
_cod_original_sg_symbol_H-M P-1
_cod_database_code 7026948

loop_
_symmetry_equiv_pos_as_xyz
'x, y, z'
'-x, -y, -z'

loop_
_atom_site_label
_atom_site_type_symbol
_atom_site_fract_x
_atom_site_fract_y
_atom_site_fract_z
_atom_site_U_iso_or_equiv
_atom_site_adp_type
_atom_site_occupancy
_atom_site_symmetry_multiplicity
_atom_site_calc_flag
_atom_site_refinement_flags
P2 P 0.24040(6) 0.61248(5) 0.36665(5) 0.03285(19) Uani 1 1 d .
S2 S 0.07064(5) 0.71305(5) 0.30367(5) 0.03230(18) Uani 1 1 d .
P1 P 0.54620(6) 0.86044(6) 0.17746(7) 0.0397(2) Uani 1 1 d .
N5 N 0.16014(17) 0.48929(16) 0.28687(16) 0.0315(5) Uani 1 1 d .
F6 F -0.11371(14) 0.65188(18) 0.20044(15) 0.0711(6) Uani 1 1 d .
F5 F -0.03100(17) 0.81296(18) 0.28451(16) 0.0741(7) Uani 1 1 d .
F4 F -0.06255(16) 0.7451(2) 0.36252(16) 0.0739(7) Uani 1 1 d .
N4 N 0.22518(18) 0.61637(16) 0.46435(16) 0.0371(6) Uani 1 1 d .
N2 N 0.61815(16) 0.81347(17) 0.21783(19) 0.0365(6) Uani 1 1 d .
C46 C 0.13597(19) 0.4284(2) 0.17966(19) 0.0306(6) Uani 1 1 d .
N1 N 0.45174(17) 0.74524(18) 0.10938(19) 0.0377(6) Uani 1 1 d .
O5 O 0.14029(16) 0.80236(18) 0.40051(16) 0.0576(6) Uani 1 1 d .
C13 C 0.7203(2) 0.8785(2) 0.2875(2) 0.0366(7) Uani 1 1 d .
N6 N 0.3961(2) 0.5092(2) 0.4102(2) 0.0627(9) Uani 1 1 d .
C68 C -0.0397(2) 0.7306(3) 0.2868(2) 0.0463(8) Uani 1 1 d .
N3 N 0.4930(2) 0.88337(19) 0.3771(2) 0.0488(7) Uani 1 1 d .
C48 C 0.0629(2) 0.3974(2) 0.0158(2) 0.0395(7) Uani 1 1 d .
H48A H 0.0318 0.4155 -0.0265 0.047 Uiso 1 1 calc R
C47 C 0.0895(2) 0.4557(2) 0.1192(2) 0.0343(7) Uani 1 1 d .
H47A H 0.0761 0.5136 0.1483 0.041 Uiso 1 1 calc R
C3 C 0.5936(2) 0.6339(2) 0.1874(2) 0.0410(7) Uani 1 1 d .
C8 C 0.5041(2) 0.5459(2) 0.1211(2) 0.0413(7) Uani 1 1 d .
C37 C -0.0079(2) 0.2604(2) 0.2219(2) 0.0411(8) Uani 1 1 d .
H37A H -0.0090 0.2415 0.1580 0.049 Uiso 1 1 calc R
C36 C 0.0496(2) 0.3574(2) 0.3068(2) 0.0426(8) Uani 1 1 d .
C51 C 0.1599(2) 0.3458(2) 0.1416(2) 0.0360(7) Uani 1 1 d .
C14 C 0.7778(2) 0.9088(2) 0.2479(3) 0.0422(8) Uani 1 1 d .
H14A H 0.7518 0.8848 0.1783 0.051 Uiso 1 1 calc R
C1 C 0.4754(2) 0.6734(2) 0.1169(2) 0.0374(7) Uani 1 1 d .
C35 C 0.1204(2) 0.4531(2) 0.3333(2) 0.0376(7) Uani 1 1 d .
C66 C 0.2775(2) 0.7039(2) 0.5701(2) 0.0427(8) Uani 1 1 d .
C2 C 0.5709(2) 0.7132(2) 0.1812(2) 0.0369(7) Uani 1 1 d .
C33 C 0.3549(2) 0.7288(2) 0.0542(3) 0.0461(8) Uani 1 1 d .
C49 C 0.0821(2) 0.3124(3) -0.0253(2) 0.0452(8) Uani 1 1 d .
H49A H 0.0619 0.2707 -0.0964 0.054 Uiso 1 1 calc R
C11 C 0.3388(2) 0.4861(2) 0.0094(3) 0.0464(8) Uani 1 1 d .
H11A H 0.2870 0.4970 -0.0213 0.056 Uiso 1 1 calc R
C50 C 0.1305(2) 0.2879(2) 0.0369(2) 0.0464(8) Uani 1 1 d .
H50A H 0.1442 0.2301 0.0075 0.056 Uiso 1 1 calc R
C12 C 0.4281(2) 0.5642(2) 0.0750(2) 0.0420(7) Uani 1 1 d .
C7 C 0.4913(2) 0.4502(2) 0.1032(2) 0.0453(8) Uani 1 1 d .
C9 C 0.3974(3) 0.3696(2) 0.0326(3) 0.0500(9) Uani 1 1 d .
H9A H 0.3850 0.3027 0.0165 0.060 Uiso 1 1 calc R
C15 C 0.8740(2) 0.9749(2) 0.3127(3) 0.0488(9) Uani 1 1 d .
H15A H 0.9149 0.9967 0.2875 0.059 Uiso 1 1 calc R
C18 C 0.7541(2) 0.9089(2) 0.3878(2) 0.0407(7) Uani 1 1 d .
C52 C 0.2188(2) 0.3204(2) 0.2067(2) 0.0477(9) Uani 1 1 d .
H52A H 0.1941 0.2453 0.1702 0.057 Uiso 1 1 calc R
H52B H 0.2114 0.3470 0.2703 0.057 Uiso 1 1 calc R
C34 C 0.1577(2) 0.5264(2) 0.4359(2) 0.0426(8) Uani 1 1 d .
C6 C 0.5736(3) 0.4452(3) 0.1570(3) 0.0515(9) Uani 1 1 d .
H6A H 0.5689 0.3822 0.1480 0.062 Uiso 1 1 calc R
C5 C 0.6590(3) 0.5295(3) 0.2213(3) 0.0546(9) Uani 1 1 d .
H5A H 0.7125 0.5235 0.2561 0.066 Uiso 1 1 calc R
C65 C 0.2538(2) 0.7855(2) 0.5989(2) 0.0421(8) Uani 1 1 d .
H65A H 0.2072 0.7864 0.5501 0.051 Uiso 1 1 calc R
C41 C 0.0498(3) 0.3824(2) 0.4010(2) 0.0502(9) Uani 1 1 d .
C38 C -0.0659(3) 0.1887(2) 0.2322(3) 0.0529(9) Uani 1 1 d .
H38A H -0.1067 0.1214 0.1737 0.063 Uiso 1 1 calc R
C64 C 0.2991(3) 0.8663(2) 0.7006(3) 0.0546(9) Uani 1 1 d .
H64A H 0.2835 0.9231 0.7216 0.066 Uiso 1 1 calc R
C54 C 0.3775(2) 0.4804(2) 0.3135(3) 0.0546(10) Uani 1 1 d .
C10 C 0.3254(2) 0.3873(2) -0.0120(3) 0.0494(8) Uani 1 1 d .
H10A H 0.2638 0.3318 -0.0593 0.059 Uiso 1 1 calc R
C4 C 0.6718(2) 0.6268(3) 0.2388(3) 0.0497(8) Uani 1 1 d .
H4A H 0.7322 0.6845 0.2843 0.060 Uiso 1 1 calc R
C40 C -0.0059(3) 0.3129(2) 0.4130(3) 0.0528(9) Uani 1 1 d .
C45 C 0.1146(3) 0.4849(2) 0.4839(2) 0.0500(9) Uani 1 1 d .
C44 C 0.1230(3) 0.5184(3) 0.5792(2) 0.0598(11) Uani 1 1 d .
H44A H 0.1660 0.5863 0.6353 0.072 Uiso 1 1 calc R
C61 C 0.3460(3) 0.6996(2) 0.6388(2) 0.0572(10) Uani 1 1 d .
C19 C 0.6935(2) 0.8750(2) 0.4328(3) 0.0496(8) Uani 1 1 d .
H19A H 0.7312 0.8599 0.4778 0.060 Uiso 1 1 calc R
H19B H 0.6359 0.8109 0.3769 0.060 Uiso 1 1 calc R
C16 C 0.9102(2) 1.0091(2) 0.4135(3) 0.0531(9) Uani 1 1 d .
H16A H 0.9758 1.0557 0.4580 0.064 Uiso 1 1 calc R
C25 C 0.4188(3) 0.8889(2) 0.3224(3) 0.0549(10) Uani 1 1 d .
C23 C 0.5229(3) 1.0519(3) 0.3671(3) 0.0631(11) Uani 1 1 d .
H23A H 0.5336 1.1090 0.3627 0.076 Uiso 1 1 calc R
C20 C 0.6609(3) 0.9541(3) 0.4936(3) 0.0559(9) Uani 1 1 d .
H20A H 0.6396 0.9362 0.5363 0.067 Uiso 1 1 calc R
H20B H 0.7168 1.0218 0.5396 0.067 Uiso 1 1 calc R
C26 C 0.3211(2) 0.8029(3) 0.2730(3) 0.0579(10) Uani 1 1 d .
H26A H 0.2713 0.8251 0.2533 0.070 Uiso 1 1 calc R
H26B H 0.3137 0.7893 0.3235 0.070 Uiso 1 1 calc R
C60 C 0.3756(4) 0.6137(3) 0.6097(3) 0.0894(18) Uani 1 1 d .
H60A H 0.3219 0.5506 0.5471 0.107 Uiso 1 1 calc R
H60B H 0.3888 0.6020 0.6644 0.107 Uiso 1 1 calc R
C17 C 0.8512(2) 0.9757(2) 0.4508(3) 0.0490(8) Uani 1 1 d .
H17A H 0.8776 0.9988 0.5202 0.059 Uiso 1 1 calc R
C39 C -0.0653(3) 0.2131(2) 0.3233(3) 0.0596(10) Uani 1 1 d .
H39A H -0.1052 0.1625 0.3266 0.072 Uiso 1 1 calc R
C22 C 0.5982(3) 1.0471(3) 0.4261(3) 0.0580(10) Uani 1 1 d .
H22A H 0.6608 1.1014 0.4638 0.070 Uiso 1 1 calc R
C21 C 0.5818(3) 0.9621(2) 0.4302(3) 0.0538(9) Uani 1 1 d .
C53 C 0.3255(2) 0.3658(2) 0.2331(3) 0.0572(10) Uani 1 1 d .
H53A H 0.3572 0.3312 0.2577 0.069 Uiso 1 1 calc R
H53B H 0.3317 0.3517 0.1706 0.069 Uiso 1 1 calc R
C27 C 0.3032(2) 0.7024(3) 0.1782(3) 0.0546(10) Uani 1 1 d .
H27A H 0.3597 0.6874 0.1938 0.065 Uiso 1 1 calc R
H27B H 0.2470 0.6460 0.1624 0.065 Uiso 1 1 calc R
C32 C 0.3379(3) 0.7399(3) -0.0259(3) 0.0598(10) Uani 1 1 d .
H32A H 0.3882 0.7585 -0.0428 0.072 Uiso 1 1 calc R
C63 C 0.3660(3) 0.8644(3) 0.7705(2) 0.0615(11) Uani 1 1 d .
H63A H 0.3957 0.9195 0.8402 0.074 Uiso 1 1 calc R
C42 C 0.0044(3) 0.3498(3) 0.5131(3) 0.0614(11) Uani 1 1 d .
H42A H -0.0317 0.3054 0.5254 0.074 Uiso 1 1 calc R
C59 C 0.4657(4) 0.6345(3) 0.5913(3) 0.102(2) Uani 1 1 d .
H59A H 0.5108 0.7075 0.6422 0.122 Uiso 1 1 calc R
H59B H 0.4979 0.5935 0.6026 0.122 Uiso 1 1 calc R
C24 C 0.4302(3) 0.9722(3) 0.3134(3) 0.0632(11) Uani 1 1 d .
H24A H 0.3772 0.9743 0.2726 0.076 Uiso 1 1 calc R
C62 C 0.3906(3) 0.7834(3) 0.7408(2) 0.0642(11) Uani 1 1 d .
H62A H 0.4384 0.7842 0.7902 0.077 Uiso 1 1 calc R
C58 C 0.4462(3) 0.6105(3) 0.4859(3) 0.0749(14) Uani 1 1 d .
C28 C 0.2852(2) 0.7056(3) 0.0853(3) 0.0568(10) Uani 1 1 d .
C56 C 0.4551(3) 0.6534(3) 0.3676(4) 0.0706(12) Uani 1 1 d .
H56A H 0.4748 0.7026 0.3532 0.085 Uiso 1 1 calc R
C43 C 0.0656(3) 0.4486(3) 0.5919(3) 0.0645(11) Uani 1 1 d .
H43A H 0.0699 0.4715 0.6577 0.077 Uiso 1 1 calc R
C57 C 0.4760(3) 0.6831(3) 0.4665(4) 0.0827(16) Uani 1 1 d .
H57A H 0.5108 0.7533 0.5209 0.099 Uiso 1 1 calc R
C55 C 0.4047(2) 0.5498(3) 0.2901(3) 0.0626(11) Uani 1 1 d .
H55A H 0.3892 0.5272 0.2216 0.075 Uiso 1 1 calc R
C29 C 0.1923(3) 0.6878(4) 0.0267(4) 0.0831(14) Uani 1 1 d .
H29A H 0.1416 0.6693 0.0432 0.100 Uiso 1 1 calc R
C31 C 0.2451(3) 0.7233(4) -0.0810(4) 0.0850(14) Uani 1 1 d .
H31A H 0.2315 0.7301 -0.1364 0.102 Uiso 1 1 calc R
C30 C 0.1737(3) 0.6970(4) -0.0547(4) 0.0973(17) Uani 1 1 d .
H30A H 0.1105 0.6849 -0.0928 0.117 Uiso 1 1 calc R
S1 S 0.66079(8) 0.88727(8) 0.98657(9) 0.0634(3) Uani 1 1 d .
O4 O 0.08345(15) 0.70144(17) 0.21733(15) 0.0449(5) Uani 1 1 d .
O6 O 0.04603(17) 0.62151(17) 0.30216(18) 0.0515(6) Uani 1 1 d .
F1 F 0.6047(3) 0.9929(2) 0.9252(3) 0.1442(16) Uani 1 1 d .
O2 O 0.7357(2) 0.8566(2) 0.9889(3) 0.1042(12) Uani 1 1 d .
F2 F 0.7537(3) 1.0302(3) 0.9758(3) 0.182(2) Uani 1 1 d .
O1 O 0.5692(2) 0.8142(4) 0.9313(5) 0.177(3) Uani 1 1 d .
O3 O 0.6845(4) 0.9683(4) 1.0902(3) 0.162(2) Uani 1 1 d .
C67 C 0.6691(4) 0.9574(4) 0.9312(4) 0.0912(17) Uani 1 1 d .
F3 F 0.6531(4) 0.8932(4) 0.8345(3) 0.220(3) Uani 1 1 d .

loop_
_atom_site_aniso_label
_atom_site_aniso_U_11
_atom_site_aniso_U_22
_atom_site_aniso_U_33
_atom_site_aniso_U_23
_atom_site_aniso_U_13
_atom_site_aniso_U_12
P2 0.0418(4) 0.0272(4) 0.0250(4) 0.0164(3) 0.0089(3) 0.0111(3)
S2 0.0326(4) 0.0395(4) 0.0261(4) 0.0188(3) 0.0128(3) 0.0170(3)
P1 0.0351(4) 0.0315(4) 0.0589(5) 0.0275(4) 0.0223(4) 0.0176(3)
N5 0.0394(14) 0.0276(12) 0.0230(11) 0.0155(10) 0.0066(10) 0.0131(10)
F6 0.0347(11) 0.0980(17) 0.0534(13) 0.0312(12) 0.0097(10) 0.0247(11)
F5 0.1008(18) 0.0878(16) 0.0709(14) 0.0519(13) 0.0425(13) 0.0744(15)
F4 0.0700(14) 0.132(2) 0.0587(13) 0.0593(14) 0.0476(12) 0.0675(15)
N4 0.0516(15) 0.0240(11) 0.0213(11) 0.0135(10) 0.0052(11) 0.0059(11)
N2 0.0287(13) 0.0289(12) 0.0540(16) 0.0231(12) 0.0193(12) 0.0149(10)
C46 0.0316(15) 0.0318(14) 0.0198(13) 0.0129(12) 0.0067(11) 0.0102(12)
N1 0.0297(13) 0.0350(13) 0.0555(16) 0.0282(12) 0.0193(12) 0.0184(11)
O5 0.0458(14) 0.0562(14) 0.0384(12) 0.0136(11) 0.0034(11) 0.0202(11)
C13 0.0233(14) 0.0246(14) 0.056(2) 0.0185(14) 0.0168(14) 0.0107(12)
N6 0.0589(18) 0.0380(15) 0.0465(17) 0.0068(13) -0.0114(14) 0.0318(14)
C68 0.049(2) 0.064(2) 0.0385(18) 0.0313(17) 0.0226(16) 0.0341(18)
N3 0.0445(16) 0.0371(14) 0.079(2) 0.0323(15) 0.0418(16) 0.0230(13)
C48 0.0364(17) 0.0555(19) 0.0288(15) 0.0257(15) 0.0114(13) 0.0225(15)
C47 0.0348(16) 0.0409(16) 0.0294(15) 0.0214(13) 0.0118(13) 0.0190(13)
C3 0.0340(16) 0.0341(16) 0.0533(19) 0.0226(15) 0.0171(15) 0.0195(13)
C8 0.0386(17) 0.0315(15) 0.0514(19) 0.0227(15) 0.0155(15) 0.0180(13)
C37 0.0481(19) 0.0263(14) 0.0308(15) 0.0136(13) 0.0049(14) 0.0089(13)
C36 0.054(2) 0.0297(15) 0.0314(16) 0.0193(13) 0.0067(14) 0.0085(14)
C51 0.0376(17) 0.0316(15) 0.0293(15) 0.0151(13) 0.0068(13) 0.0143(13)
C14 0.0392(18) 0.0373(16) 0.064(2) 0.0345(16) 0.0253(16) 0.0208(14)
C1 0.0274(15) 0.0307(15) 0.0541(19) 0.0242(14) 0.0162(14) 0.0141(12)
C35 0.0508(19) 0.0267(14) 0.0237(14) 0.0164(12) 0.0056(13) 0.0074(13)
C66 0.062(2) 0.0235(14) 0.0202(14) 0.0111(12) 0.0060(14) 0.0011(14)
C2 0.0313(16) 0.0321(15) 0.0507(18) 0.0241(14) 0.0187(14) 0.0164(13)
C33 0.0332(17) 0.0354(16) 0.070(2) 0.0315(17) 0.0163(16) 0.0198(14)
C49 0.0422(18) 0.055(2) 0.0239(15) 0.0149(14) 0.0103(14) 0.0206(16)
C11 0.0340(17) 0.0379(17) 0.059(2) 0.0276(16) 0.0126(16) 0.0116(14)
C50 0.0434(19) 0.0385(17) 0.0345(17) 0.0099(14) 0.0072(14) 0.0185(15)
C12 0.0358(17) 0.0353(16) 0.057(2) 0.0276(15) 0.0176(15) 0.0178(14)
C7 0.056(2) 0.0324(16) 0.054(2) 0.0260(15) 0.0239(17) 0.0244(15)
C9 0.061(2) 0.0273(15) 0.061(2) 0.0255(16) 0.0270(18) 0.0169(15)
C15 0.0368(18) 0.0417(18) 0.084(3) 0.0418(19) 0.0327(19) 0.0210(15)
C18 0.0321(16) 0.0314(15) 0.053(2) 0.0192(15) 0.0218(15) 0.0127(13)
C52 0.055(2) 0.0277(15) 0.0367(17) 0.0117(13) 0.0002(15) 0.0199(14)
C34 0.061(2) 0.0258(14) 0.0274(15) 0.0177(13) 0.0098(14) 0.0051(14)
C6 0.065(2) 0.0401(18) 0.060(2) 0.0316(17) 0.0255(19) 0.0326(18)
C5 0.058(2) 0.057(2) 0.065(2) 0.0386(19) 0.0251(19) 0.0413(19)
C65 0.0483(19) 0.0273(15) 0.0342(16) 0.0151(13) 0.0148(14) 0.0008(13)
C41 0.068(2) 0.0307(16) 0.0308(16) 0.0206(14) 0.0066(16) 0.0013(15)
C38 0.058(2) 0.0267(16) 0.046(2) 0.0160(15) 0.0073(17) 0.0060(15)
C64 0.060(2) 0.0316(17) 0.044(2) 0.0118(15) 0.0206(18) 0.0014(16)
C54 0.0414(19) 0.0400(18) 0.054(2) 0.0137(16) -0.0002(16) 0.0283(15)
C10 0.0444(19) 0.0296(16) 0.056(2) 0.0195(15) 0.0153(16) 0.0075(14)
C4 0.0389(18) 0.0478(19) 0.060(2) 0.0292(17) 0.0153(16) 0.0248(15)
C40 0.065(2) 0.0362(17) 0.0456(19) 0.0293(16) 0.0132(17) 0.0050(16)
C45 0.074(2) 0.0318(16) 0.0250(15) 0.0187(13) 0.0088(15) 0.0046(16)
C44 0.087(3) 0.0384(18) 0.0292(17) 0.0213(15) 0.0122(17) 0.0011(18)
C61 0.082(3) 0.0296(16) 0.0297(16) 0.0184(14) 0.0004(17) 0.0047(16)
C19 0.0433(19) 0.0445(18) 0.052(2) 0.0222(16) 0.0229(16) 0.0157(15)
C16 0.0273(17) 0.0426(18) 0.078(3) 0.0307(19) 0.0170(18) 0.0132(14)
C25 0.053(2) 0.0408(18) 0.094(3) 0.040(2) 0.053(2) 0.0277(17)
C23 0.080(3) 0.0380(19) 0.100(3) 0.040(2) 0.070(3) 0.0304(19)
C20 0.048(2) 0.047(2) 0.058(2) 0.0196(17) 0.0283(18) 0.0156(17)
C26 0.044(2) 0.059(2) 0.097(3) 0.050(2) 0.045(2) 0.0322(17)
C60 0.126(4) 0.040(2) 0.038(2) 0.0182(17) -0.026(2) 0.022(2)
C17 0.0346(18) 0.0433(18) 0.055(2) 0.0198(16) 0.0175(16) 0.0157(15)
C39 0.067(2) 0.0345(18) 0.063(2) 0.0315(18) 0.016(2) 0.0058(17)
C22 0.059(2) 0.0397(19) 0.083(3) 0.0296(19) 0.050(2) 0.0225(17)
C21 0.054(2) 0.0376(18) 0.071(2) 0.0219(17) 0.045(2) 0.0198(16)
C53 0.057(2) 0.0402(18) 0.0447(19) 0.0106(15) -0.0002(16) 0.0314(17)
C27 0.0285(17) 0.050(2) 0.099(3) 0.049(2) 0.0307(18) 0.0198(15)
C32 0.057(2) 0.055(2) 0.078(3) 0.044(2) 0.022(2) 0.0320(18)
C63 0.077(3) 0.0339(18) 0.0279(17) 0.0063(15) 0.0109(18) -0.0045(17)
C42 0.077(3) 0.046(2) 0.050(2) 0.0370(18) 0.0161(19) 0.0032(18)
C59 0.115(4) 0.048(2) 0.052(2) -0.0022(19) -0.037(3) 0.052(3)
C24 0.065(2) 0.061(2) 0.102(3) 0.052(2) 0.059(2) 0.047(2)
C62 0.085(3) 0.0413(19) 0.0253(16) 0.0175(15) -0.0012(17) -0.0004(19)
C58 0.064(2) 0.0386(19) 0.060(2) 0.0044(17) -0.0186(19) 0.0320(18)
C28 0.0361(19) 0.050(2) 0.096(3) 0.051(2) 0.0232(19) 0.0210(16)
C56 0.0346(19) 0.048(2) 0.101(3) 0.029(2) 0.014(2) 0.0224(17)
C43 0.090(3) 0.059(2) 0.0378(19) 0.0362(18) 0.0215(19) 0.011(2)
C57 0.048(2) 0.037(2) 0.085(3) 0.006(2) -0.020(2) 0.0203(17)
C55 0.043(2) 0.052(2) 0.078(3) 0.027(2) 0.0178(19) 0.0316(18)
C29 0.040(2) 0.094(3) 0.138(4) 0.081(3) 0.031(3) 0.038(2)
C31 0.070(3) 0.096(3) 0.108(4) 0.077(3) 0.021(3) 0.044(3)
C30 0.052(3) 0.124(4) 0.140(5) 0.099(4) 0.022(3) 0.045(3)
S1 0.0689(7) 0.0615(6) 0.1012(8) 0.0601(6) 0.0499(6) 0.0444(5)
O4 0.0433(13) 0.0698(15) 0.0404(12) 0.0387(12) 0.0265(10) 0.0267(11)
O6 0.0636(15) 0.0558(14) 0.0640(15) 0.0445(13) 0.0375(13) 0.0344(12)
F1 0.129(3) 0.082(2) 0.159(3) 0.089(2) -0.027(2) 0.0120(19)
O2 0.0645(19) 0.0692(19) 0.145(3) 0.038(2) 0.033(2) 0.0434(16)
F2 0.116(3) 0.128(3) 0.205(4) 0.124(3) -0.024(3) -0.045(2)
O1 0.0486(19) 0.176(4) 0.360(7) 0.230(5) 0.030(3) 0.026(2)
O3 0.270(6) 0.245(5) 0.100(3) 0.115(4) 0.132(4) 0.206(5)
C67 0.077(3) 0.062(3) 0.066(3) 0.031(2) -0.004(2) -0.018(3)
F3 0.233(5) 0.260(6) 0.071(2) 0.076(3) 0.062(3) 0.008(4)

loop_
_atom_type_symbol
_atom_type_description
_atom_type_scat_dispersion_real
_atom_type_scat_dispersion_imag
_atom_type_scat_source
C C 0.0033 0.0016 'International Tables Vol C Tables 4.2.6.8 and 6.1.1.4'
H H 0.0000 0.0000 'International Tables Vol C Tables 4.2.6.8 and 6.1.1.4'
N N 0.0061 0.0033 'International Tables Vol C Tables 4.2.6.8 and 6.1.1.4'
O O 0.0106 0.0060 'International Tables Vol C Tables 4.2.6.8 and 6.1.1.4'
F F 0.0171 0.0103 'International Tables Vol C Tables 4.2.6.8 and 6.1.1.4'
P P 0.1023 0.0942 'International Tables Vol C Tables 4.2.6.8 and 6.1.1.4'
S S 0.1246 0.1234 'International Tables Vol C Tables 4.2.6.8 and 6.1.1.4'

loop_
_geom_angle_atom_site_label_1
_geom_angle_atom_site_label_2
_geom_angle_atom_site_label_3
_geom_angle
N4 P2 N5 90.54(12)
O5 S2 O4 116.61(15)
O5 S2 O6 113.46(15)
O4 S2 O6 114.48(14)
O5 S2 C68 104.10(15)
O4 S2 C68 103.44(14)
O6 S2 C68 102.43(16)
N2 P1 N1 89.97(12)
C35 N5 C46 123.7(2)
C35 N5 P2 113.13(18)
C46 N5 P2 123.14(19)
C34 N4 C66 121.5(2)
C34 N4 P2 113.05(19)
C66 N4 P2 125.45(19)
C2 N2 C13 125.6(2)
C2 N2 P1 113.40(19)
C13 N2 P1 120.95(18)
C47 C46 C51 122.9(3)
C47 C46 N5 117.7(2)
C51 C46 N5 119.4(2)
C1 N1 C33 124.8(2)
C1 N1 P1 113.21(19)
C33 N1 P1 121.94(19)
C18 C13 C14 123.7(3)
C18 C13 N2 119.9(3)
C14 C13 N2 116.4(3)
C58 N6 C54 117.9(4)
F6 C68 F4 108.0(3)
F6 C68 F5 106.5(3)
F4 C68 F5 106.3(3)
F6 C68 S2 112.2(2)
F4 C68 S2 112.2(2)
F5 C68 S2 111.2(2)
C25 N3 C21 119.6(3)
C47 C48 C49 119.4(3)
C47 C48 H48A 120.3
C49 C48 H48A 120.3
C48 C47 C46 119.2(3)
C48 C47 H47A 120.4
C46 C47 H47A 120.4
C4 C3 C8 119.4(3)
C4 C3 C2 137.6(3)
C8 C3 C2 103.0(2)
C7 C8 C3 123.2(3)
C7 C8 C12 122.9(3)
C3 C8 C12 113.8(3)
C36 C37 C38 118.0(3)
C36 C37 H37A 121.0
C38 C37 H37A 121.0
C37 C36 C41 119.3(3)
C37 C36 C35 137.4(3)
C41 C36 C35 103.3(2)
C50 C51 C46 116.2(3)
C50 C51 C52 119.5(3)
C46 C51 C52 124.2(3)
C15 C14 C13 118.3(3)
C15 C14 H14A 120.8
C13 C14 H14A 120.8
N1 C1 C2 111.8(2)
N1 C1 C12 138.2(3)
C2 C1 C12 110.0(3)
N5 C35 C34 111.7(2)
N5 C35 C36 138.8(3)
C34 C35 C36 109.6(3)
C65 C66 C61 122.6(3)
C65 C66 N4 118.5(3)
C61 C66 N4 118.7(3)
N2 C2 C1 111.5(3)
N2 C2 C3 138.1(3)
C1 C2 C3 110.3(2)
C32 C33 C28 123.5(3)
C32 C33 N1 117.4(3)
C28 C33 N1 119.1(3)
C48 C49 C50 120.4(3)
C48 C49 H49A 119.8
C50 C49 H49A 119.8
C12 C11 C10 118.0(3)
C12 C11 H11A 121.0
C10 C11 H11A 121.0
C49 C50 C51 121.8(3)
C49 C50 H50A 119.1
C51 C50 H50A 119.1
C11 C12 C8 119.7(3)
C11 C12 C1 137.4(3)
C8 C12 C1 102.9(3)
C8 C7 C6 116.1(3)
C8 C7 C9 116.0(3)
C6 C7 C9 127.9(3)
C10 C9 C7 120.7(3)
C10 C9 H9A 119.6
C7 C9 H9A 119.6
C16 C15 C14 120.0(3)
C16 C15 H15A 120.0
C14 C15 H15A 120.0
C13 C18 C17 116.4(3)
C13 C18 C19 124.9(3)
C17 C18 C19 118.7(3)
C51 C52 C53 112.4(3)
C51 C52 H52A 109.1
C53 C52 H52A 109.1
C51 C52 H52B 109.1
C53 C52 H52B 109.1
H52A C52 H52B 107.9
N4 C34 C35 111.6(3)
N4 C34 C45 138.0(3)
C35 C34 C45 110.4(2)
C5 C6 C7 120.7(3)
C5 C6 H6A 119.6
C7 C6 H6A 119.6
C6 C5 C4 123.0(3)
C6 C5 H5A 118.5
C4 C5 H5A 118.5
C66 C65 C64 118.9(3)
C66 C65 H65A 120.6
C64 C65 H65A 120.6
C40 C41 C36 123.6(3)
C40 C41 C45 122.6(3)
C36 C41 C45 113.8(3)
C39 C38 C37 122.4(3)
C39 C38 H38A 118.8
C37 C38 H38A 118.8
C63 C64 C65 120.3(3)
C63 C64 H64A 119.9
C65 C64 H64A 119.9
N6 C54 C55 122.5(3)
N6 C54 C53 115.3(3)
C55 C54 C53 122.2(4)
C9 C10 C11 122.6(3)
C9 C10 H10A 118.7
C11 C10 H10A 118.7
C3 C4 C5 117.6(3)
C3 C4 H4A 121.2
C5 C4 H4A 121.2
C41 C40 C39 115.6(3)
C41 C40 C42 116.4(3)
C39 C40 C42 128.0(3)
C44 C45 C41 119.8(3)
C44 C45 C34 137.2(3)
C41 C45 C34 103.0(2)
C45 C44 C43 118.0(3)
C45 C44 H44A 121.0
C43 C44 H44A 121.0
C66 C61 C62 116.6(3)
C66 C61 C60 124.1(3)
C62 C61 C60 119.3(3)
C18 C19 C20 113.9(3)
C18 C19 H19A 108.8
C20 C19 H19A 108.8
C18 C19 H19B 108.8
C20 C19 H19B 108.8
H19A C19 H19B 107.7
C15 C16 C17 120.4(3)
C15 C16 H16A 119.8
C17 C16 H16A 119.8
N3 C25 C24 122.0(3)
N3 C25 C26 116.5(3)
C24 C25 C26 121.4(4)
C22 C23 C24 119.9(3)
C22 C23 H23A 120.0
C24 C23 H23A 120.0
C21 C20 C19 114.4(3)
C21 C20 H20A 108.7
C19 C20 H20A 108.7
C21 C20 H20B 108.7
C19 C20 H20B 108.7
H20A C20 H20B 107.6
C25 C26 C27 114.4(3)
C25 C26 H26A 108.7
C27 C26 H26A 108.7
C25 C26 H26B 108.7
C27 C26 H26B 108.7
H26A C26 H26B 107.6
C61 C60 C59 112.8(4)
C61 C60 H60A 109.0
C59 C60 H60A 109.0
C61 C60 H60B 109.0
C59 C60 H60B 109.0
H60A C60 H60B 107.8
C18 C17 C16 121.1(3)
C18 C17 H17A 119.4
C16 C17 H17A 119.4
C38 C39 C40 121.0(3)
C38 C39 H39A 119.5
C40 C39 H39A 119.5
C23 C22 C21 119.3(3)
C23 C22 H22A 120.3
C21 C22 H22A 120.3
N3 C21 C22 121.6(4)
N3 C21 C20 117.3(3)
C22 C21 C20 121.1(3)
C54 C53 C52 113.5(3)
C54 C53 H53A 108.9
C52 C53 H53A 108.9
C54 C53 H53B 108.9
C52 C53 H53B 108.9
H53A C53 H53B 107.7
C28 C27 C26 113.4(3)
C28 C27 H27A 108.9
C26 C27 H27A 108.9
C28 C27 H27B 108.9
C26 C27 H27B 108.9
H27A C27 H27B 107.7
C33 C32 C31 118.5(4)
C33 C32 H32A 120.7
C31 C32 H32A 120.7
C64 C63 C62 120.5(3)
C64 C63 H63A 119.8
C62 C63 H63A 119.8
C43 C42 C40 120.7(3)
C43 C42 H42A 119.7
C40 C42 H42A 119.7
C58 C59 C60 114.8(3)
C58 C59 H59A 108.6
C60 C59 H59A 108.6
C58 C59 H59B 108.6
C60 C59 H59B 108.6
H59A C59 H59B 107.5
C23 C24 C25 117.5(4)
C23 C24 H24A 121.2
C25 C24 H24A 121.2
C63 C62 C61 121.1(3)
C63 C62 H62A 119.5
C61 C62 H62A 119.5
N6 C58 C57 121.9(4)
N6 C58 C59 113.9(4)
C57 C58 C59 124.3(4)
C33 C28 C29 116.1(4)
C33 C28 C27 125.0(3)
C29 C28 C27 118.9(4)
C57 C56 C55 118.4(4)
C57 C56 H56A 120.8
C55 C56 H56A 120.8
C42 C43 C44 122.5(3)
C42 C43 H43A 118.8
C44 C43 H43A 118.8
C58 C57 C56 120.0(4)
C58 C57 H57A 120.0
C56 C57 H57A 120.0
C54 C55 C56 119.4(4)
C54 C55 H55A 120.3
C56 C55 H55A 120.3
C30 C29 C28 121.1(4)
C30 C29 H29A 119.4
C28 C29 H29A 119.4
C30 C31 C32 119.6(4)
C30 C31 H31A 120.2
C32 C31 H31A 120.2
C31 C30 C29 121.1(4)
C31 C30 H30A 119.5
C29 C30 H30A 119.5
O1 S1 O2 118.4(3)
O1 S1 O3 115.4(4)
O2 S1 O3 108.7(3)
O1 S1 C67 105.3(2)
O2 S1 C67 106.4(3)
O3 S1 C67 100.5(3)
F2 C67 F1 109.9(5)
F2 C67 F3 106.2(5)
F1 C67 F3 105.8(5)
F2 C67 S1 112.6(4)
F1 C67 S1 113.8(4)
F3 C67 S1 108.0(4)

loop_
_geom_bond_atom_site_label_1
_geom_bond_atom_site_label_2
_geom_bond_distance
P2 N4 1.677(2)
P2 N5 1.681(3)
S2 O5 1.424(3)
S2 O4 1.432(2)
S2 O6 1.440(2)
S2 C68 1.821(3)
P1 N2 1.686(2)
P1 N1 1.688(3)
N5 C35 1.362(4)
N5 C46 1.449(3)
F6 C68 1.324(4)
F5 C68 1.340(4)
F4 C68 1.334(4)
N4 C34 1.368(4)
N4 C66 1.459(4)
N2 C2 1.365(4)
N2 C13 1.463(4)
C46 C47 1.388(4)
C46 C51 1.397(4)
N1 C1 1.364(4)
N1 C33 1.453(4)
C13 C18 1.387(4)
C13 C14 1.389(4)
N6 C58 1.361(4)
N6 C54 1.362(5)
N3 C25 1.335(5)
N3 C21 1.358(4)
C48 C47 1.385(4)
C48 C49 1.387(4)
C48 H48A 0.9500
C47 H47A 0.9500
C3 C4 1.373(4)
C3 C8 1.422(4)
C3 C2 1.467(4)
C8 C7 1.400(4)
C8 C12 1.425(4)
C37 C36 1.368(4)
C37 C38 1.419(4)
C37 H37A 0.9500
C36 C41 1.419(4)
C36 C35 1.472(4)
C51 C50 1.396(4)
C51 C52 1.509(4)
C14 C15 1.386(5)
C14 H14A 0.9500
C1 C2 1.376(4)
C1 C12 1.470(4)
C35 C34 1.379(4)
C66 C65 1.376(5)
C66 C61 1.391(5)
C33 C32 1.387(5)
C33 C28 1.393(5)
C49 C50 1.387(4)
C49 H49A 0.9500
C11 C12 1.360(4)
C11 C10 1.428(4)
C11 H11A 0.9500
C50 H50A 0.9500
C7 C6 1.421(5)
C7 C9 1.425(5)
C9 C10 1.363(5)
C9 H9A 0.9500
C15 C16 1.378(5)
C15 H15A 0.9500
C18 C17 1.395(4)
C18 C19 1.524(5)
C52 C53 1.529(5)
C52 H52A 0.9900
C52 H52B 0.9900
C34 C45 1.464(4)
C6 C5 1.361(5)
C6 H6A 0.9500
C5 C4 1.427(4)
C5 H5A 0.9500
C65 C64 1.387(4)
C65 H65A 0.9500
C41 C40 1.395(4)
C41 C45 1.426(4)
C38 C39 1.367(5)
C38 H38A 0.9500
C64 C63 1.366(5)
C64 H64A 0.9500
C54 C55 1.376(5)
C54 C53 1.522(4)
C10 H10A 0.9500
C4 H4A 0.9500
C40 C39 1.421(5)
C40 C42 1.421(5)
C45 C44 1.363(4)
C44 C43 1.420(5)
C44 H44A 0.9500
C61 C62 1.406(4)
C61 C60 1.497(6)
C19 C20 1.533(5)
C19 H19A 0.9900
C19 H19B 0.9900
C16 C17 1.397(5)
C16 H16A 0.9500
C25 C24 1.413(5)
C25 C26 1.509(5)
C23 C22 1.376(6)
C23 C24 1.405(5)
C23 H23A 0.9500
C20 C21 1.487(5)
C20 H20A 0.9900
C20 H20B 0.9900
C26 C27 1.543(5)
C26 H26A 0.9900
C26 H26B 0.9900
C60 C59 1.542(8)
C60 H60A 0.9900
C60 H60B 0.9900
C17 H17A 0.9500
C39 H39A 0.9500
C22 C21 1.387(5)
C22 H22A 0.9500
C53 H53A 0.9900
C53 H53B 0.9900
C27 C28 1.516(5)
C27 H27A 0.9900
C27 H27B 0.9900
C32 C31 1.397(5)
C32 H32A 0.9500
C63 C62 1.377(6)
C63 H63A 0.9500
C42 C43 1.366(5)
C42 H42A 0.9500
C59 C58 1.520(7)
C59 H59A 0.9900
C59 H59B 0.9900
C24 H24A 0.9500
C62 H62A 0.9500
C58 C57 1.380(6)
C28 C29 1.408(5)
C56 C57 1.387(6)
C56 C55 1.391(5)
C56 H56A 0.9500
C43 H43A 0.9500
C57 H57A 0.9500
C55 H55A 0.9500
C29 C30 1.388(6)
C29 H29A 0.9500
C31 C30 1.372(7)
C31 H31A 0.9500
C30 H30A 0.9500
S1 O1 1.354(4)
S1 O2 1.402(3)
S1 O3 1.464(4)
S1 C67 1.774(5)
F1 C67 1.300(7)
F2 C67 1.291(5)
C67 F3 1.350(6)

loop_
_geom_torsion_atom_site_label_1
_geom_torsion_atom_site_label_2
_geom_torsion_atom_site_label_3
_geom_torsion_atom_site_label_4
_geom_torsion
N4 P2 N5 C35 2.0(2)
N4 P2 N5 C46 -178.1(2)
N5 P2 N4 C34 -2.1(2)
N5 P2 N4 C66 177.0(3)
N1 P1 N2 C2 -0.7(2)
N1 P1 N2 C13 -179.2(2)
C35 N5 C46 C47 114.1(3)
P2 N5 C46 C47 -65.8(3)
C35 N5 C46 C51 -65.9(4)
P2 N5 C46 C51 114.2(3)
N2 P1 N1 C1 -0.6(2)
N2 P1 N1 C33 175.9(3)
C2 N2 C13 C18 -70.2(4)
P1 N2 C13 C18 108.2(3)
C2 N2 C13 C14 111.7(3)
P1 N2 C13 C14 -69.9(3)
O5 S2 C68 F6 -178.2(2)
O4 S2 C68 F6 59.5(3)
O6 S2 C68 F6 -59.8(3)
O5 S2 C68 F4 -56.3(3)
O4 S2 C68 F4 -178.6(2)
O6 S2 C68 F4 62.1(3)
O5 S2 C68 F5 62.6(3)
O4 S2 C68 F5 -59.7(2)
O6 S2 C68 F5 -179.0(2)
C49 C48 C47 C46 0.8(4)
C51 C46 C47 C48 1.8(4)
N5 C46 C47 C48 -178.2(3)
C4 C3 C8 C7 -1.4(5)
C2 C3 C8 C7 -179.9(3)
C4 C3 C8 C12 178.1(3)
C2 C3 C8 C12 -0.4(4)
C38 C37 C36 C41 0.5(5)
C38 C37 C36 C35 178.4(4)
C47 C46 C51 C50 -2.8(4)
N5 C46 C51 C50 177.2(3)
C47 C46 C51 C52 173.7(3)
N5 C46 C51 C52 -6.3(4)
C18 C13 C14 C15 -1.4(4)
N2 C13 C14 C15 176.5(2)
C33 N1 C1 C2 -174.6(3)
P1 N1 C1 C2 1.7(3)
C33 N1 C1 C12 6.2(6)
P1 N1 C1 C12 -177.4(3)
C46 N5 C35 C34 178.8(3)
P2 N5 C35 C34 -1.3(3)
C46 N5 C35 C36 -0.2(6)
P2 N5 C35 C36 179.7(3)
C37 C36 C35 N5 1.0(7)
C41 C36 C35 N5 179.0(4)
C37 C36 C35 C34 -178.0(4)
C41 C36 C35 C34 0.1(4)
C34 N4 C66 C65 -105.9(3)
P2 N4 C66 C65 75.0(4)
C34 N4 C66 C61 71.0(4)
P2 N4 C66 C61 -108.1(3)
C13 N2 C2 C1 -179.7(3)
P1 N2 C2 C1 1.8(3)
C13 N2 C2 C3 -2.8(6)
P1 N2 C2 C3 178.7(3)
N1 C1 C2 N2 -2.2(4)
C12 C1 C2 N2 177.2(3)
N1 C1 C2 C3 180.0(3)
C12 C1 C2 C3 -0.7(4)
C4 C3 C2 N2 5.6(7)
C8 C3 C2 N2 -176.3(4)
C4 C3 C2 C1 -177.4(4)
C8 C3 C2 C1 0.6(4)
C1 N1 C33 C32 -119.1(3)
P1 N1 C33 C32 64.8(4)
C1 N1 C33 C28 62.6(4)
P1 N1 C33 C28 -113.5(3)
C47 C48 C49 C50 -2.3(5)
C48 C49 C50 C51 1.3(5)
C46 C51 C50 C49 1.2(5)
C52 C51 C50 C49 -175.4(3)
C10 C11 C12 C8 -0.9(5)
C10 C11 C12 C1 178.4(4)
C7 C8 C12 C11 -1.0(5)
C3 C8 C12 C11 179.6(3)
C7 C8 C12 C1 179.5(3)
C3 C8 C12 C1 0.1(4)
N1 C1 C12 C11 0.1(7)
C2 C1 C12 C11 -179.0(4)
N1 C1 C12 C8 179.5(4)
C2 C1 C12 C8 0.4(4)
C3 C8 C7 C6 1.1(5)
C12 C8 C7 C6 -178.4(3)
C3 C8 C7 C9 -178.6(3)
C12 C8 C7 C9 2.0(5)
C8 C7 C9 C10 -1.2(5)
C6 C7 C9 C10 179.2(4)
C13 C14 C15 C16 -0.1(4)
C14 C13 C18 C17 1.6(4)
N2 C13 C18 C17 -176.3(3)
C14 C13 C18 C19 -178.4(3)
N2 C13 C18 C19 3.6(4)
C50 C51 C52 C53 81.6(4)
C46 C51 C52 C53 -94.7(4)
C66 N4 C34 C35 -177.4(3)
P2 N4 C34 C35 1.8(4)
C66 N4 C34 C45 1.1(6)
P2 N4 C34 C45 -179.7(4)
N5 C35 C34 N4 -0.3(4)
C36 C35 C34 N4 179.0(3)
N5 C35 C34 C45 -179.2(3)
C36 C35 C34 C45 0.1(4)
C8 C7 C6 C5 -0.4(5)
C9 C7 C6 C5 179.2(3)
C7 C6 C5 C4 0.0(6)
C61 C66 C65 C64 -0.7(5)
N4 C66 C65 C64 176.1(3)
C37 C36 C41 C40 0.1(6)
C35 C36 C41 C40 -178.5(4)
C37 C36 C41 C45 178.3(3)
C35 C36 C41 C45 -0.2(4)
C36 C37 C38 C39 -0.7(5)
C66 C65 C64 C63 0.0(5)
C58 N6 C54 C55 -2.1(5)
C58 N6 C54 C53 177.1(3)
C7 C9 C10 C11 -0.6(5)
C12 C11 C10 C9 1.7(5)
C8 C3 C4 C5 0.9(5)
C2 C3 C4 C5 178.7(4)
C6 C5 C4 C3 -0.3(5)
C36 C41 C40 C39 -0.5(6)
C45 C41 C40 C39 -178.6(4)
C36 C41 C40 C42 178.7(4)
C45 C41 C40 C42 0.6(6)
C40 C41 C45 C44 -0.7(6)
C36 C41 C45 C44 -179.0(4)
C40 C41 C45 C34 178.5(4)
C36 C41 C45 C34 0.2(4)
N4 C34 C45 C44 0.3(8)
C35 C34 C45 C44 178.8(5)
N4 C34 C45 C41 -178.7(4)
C35 C34 C45 C41 -0.2(4)
C41 C45 C44 C43 -0.2(6)
C34 C45 C44 C43 -179.1(4)
C65 C66 C61 C62 0.3(5)
N4 C66 C61 C62 -176.5(3)
C65 C66 C61 C60 -178.1(4)
N4 C66 C61 C60 5.1(6)
C13 C18 C19 C20 -100.6(4)
C17 C18 C19 C20 79.4(4)
C14 C15 C16 C17 1.5(5)
C21 N3 C25 C24 3.4(5)
C21 N3 C25 C26 -174.9(3)
C18 C19 C20 C21 75.1(4)
N3 C25 C26 C27 -75.5(4)
C24 C25 C26 C27 106.2(4)
C66 C61 C60 C59 94.5(5)
C62 C61 C60 C59 -83.8(4)
C13 C18 C17 C16 -0.2(4)
C19 C18 C17 C16 179.8(3)
C15 C16 C17 C18 -1.3(5)
C37 C38 C39 C40 0.2(6)
C41 C40 C39 C38 0.4(6)
C42 C40 C39 C38 -178.7(4)
C24 C23 C22 C21 1.3(5)
C25 N3 C21 C22 -2.4(5)
C25 N3 C21 C20 177.2(3)
C23 C22 C21 N3 0.1(5)
C23 C22 C21 C20 -179.6(3)
C19 C20 C21 N3 71.4(4)
C19 C20 C21 C22 -109.0(4)
N6 C54 C53 C52 74.5(4)
C55 C54 C53 C52 -106.2(4)
C51 C52 C53 C54 74.9(4)
C25 C26 C27 C28 -74.5(4)
C28 C33 C32 C31 -2.5(5)
N1 C33 C32 C31 179.2(3)
C65 C64 C63 C62 1.2(6)
C41 C40 C42 C43 0.4(6)
C39 C40 C42 C43 179.5(4)
C61 C60 C59 C58 -83.0(4)
C22 C23 C24 C25 -0.4(5)
N3 C25 C24 C23 -2.0(5)
C26 C25 C24 C23 176.2(3)
C64 C63 C62 C61 -1.7(6)
C66 C61 C62 C63 0.9(6)
C60 C61 C62 C63 179.4(4)
C54 N6 C58 C57 1.4(5)
C54 N6 C58 C59 -178.4(3)
C60 C59 C58 N6 -67.3(4)
C60 C59 C58 C57 112.9(5)
C32 C33 C28 C29 3.5(5)
N1 C33 C28 C29 -178.3(3)
C32 C33 C28 C27 -174.0(3)
N1 C33 C28 C27 4.2(5)
C26 C27 C28 C33 95.6(4)
C26 C27 C28 C29 -81.9(4)
C40 C42 C43 C44 -1.3(7)
C45 C44 C43 C42 1.2(7)
N6 C58 C57 C56 -0.1(6)
C59 C58 C57 C56 179.6(4)
C55 C56 C57 C58 -0.5(5)
N6 C54 C55 C56 1.6(5)
C53 C54 C55 C56 -177.7(3)
C57 C56 C55 C54 -0.2(5)
C33 C28 C29 C30 -2.3(6)
C27 C28 C29 C30 175.4(4)
C33 C32 C31 C30 0.3(7)
C32 C31 C30 C29 0.8(8)
C28 C29 C30 C31 0.2(8)
O1 S1 C67 F2 -179.5(5)
O2 S1 C67 F2 -52.9(5)
O3 S1 C67 F2 60.3(6)
O1 S1 C67 F1 54.6(5)
O2 S1 C67 F1 -178.9(3)
O3 S1 C67 F1 -65.6(4)
O1 S1 C67 F3 -62.6(5)
O2 S1 C67 F3 64.0(5)
O3 S1 C67 F3 177.2(4)
